data_2240536
loop_
_publ_author_name
'Suzuki, Takayoshi'
'Yamaguchi, Hiroshi'
'Fujiki, Masayuki'
'Hashimoto, Akira'
'Takagi, Hideo D.'

_publ_section_title
;
 Crystal structures of dichloridopalladium(II), -platinum(II) and
 -rhodium(III) complexes containing 8-(diphenylphosphanyl)quinoline
;
_journal_coeditor_code IS5392
_journal_issue 5
_journal_name_full 'Acta Crystallographica Section E'
_journal_page_first 447
_journal_page_last 451
_journal_paper_doi 10.1107/S2056989015006076
_journal_volume 71
_journal_year 2015
_chemical_formula_iupac '[Pd Cl2 (C21 H16 N P)]'
_chemical_formula_moiety 'C21 H16 Cl2 N P Pd'
_chemical_formula_sum 'C21 H16 Cl2 N P Pd'
_chemical_formula_weight 490.62
_chemical_name_systematic
;
Dichlorido(8-diphenylphosphanylquinoline)palladium(II)
;
_space_group_crystal_system monoclinic
_space_group_IT_number 14
_space_group_name_Hall '-P 2yn'
_space_group_name_H-M_alt 'P 1 21/n 1'
_symmetry_space_group_name_Hall '-P 2yn'
_symmetry_space_group_name_H-M 'P 1 21/n 1'
_atom_sites_solution_hydrogens geom
_atom_sites_solution_primary direct
_atom_sites_solution_secondary difmap
_audit_creation_method SHELXL-2013
_cell_angle_alpha 90
_cell_angle_beta 91.8197(13)
_cell_angle_gamma 90
_cell_formula_units_Z 4
_cell_length_a 9.0293(5)
_cell_length_b 15.2154(8)
_cell_length_c 13.7936(6)
_cell_measurement_reflns_used 10456
_cell_measurement_temperature 200(2)
_cell_measurement_theta_max 27.5
_cell_measurement_theta_min 3.0
_cell_volume 1894.07(17)
_computing_cell_refinement
;
PROCESS-AUTO (Rigaku, 1998)
;
_computing_data_collection
;
PROCESS-AUTO (Rigaku, 1998)
;
_computing_data_reduction
;
CrystalStructure (Rigaku, 2010)
;
_computing_molecular_graphics
;
ORTEP-3 for Windows (Farrugia, 2012)
;
_computing_publication_material
;
SHELXL2013 (Sheldrick, 2015)
;
_computing_structure_refinement
;
SHELXL2013 (Sheldrick, 2015)
;
_computing_structure_solution
;
SHELXS2013 (Sheldrick, 2008)
;
_diffrn_ambient_temperature 200(2)
_diffrn_detector_area_resol_mean 10.00
_diffrn_measured_fraction_theta_full 0.994
_diffrn_measured_fraction_theta_max 0.988
_diffrn_measurement_device_type 'Rigaku R-AXIS RAPID'
_diffrn_measurement_method \w
_diffrn_radiation_type 'Mo K\a'
_diffrn_radiation_wavelength 0.71075
_diffrn_reflns_av_R_equivalents 0.0336
_diffrn_reflns_limit_h_max 9
_diffrn_reflns_limit_h_min -11
_diffrn_reflns_limit_k_max 19
_diffrn_reflns_limit_k_min -19
_diffrn_reflns_limit_l_max 17
_diffrn_reflns_limit_l_min -17
_diffrn_reflns_number 18103
_diffrn_reflns_theta_full 25.242
_diffrn_reflns_theta_max 27.483
_diffrn_reflns_theta_min 3.047
_exptl_absorpt_coefficient_mu 1.351
_exptl_absorpt_correction_T_max 0.850
_exptl_absorpt_correction_T_min 0.693
_exptl_absorpt_correction_type numerical
_exptl_absorpt_process_details
;
(<i>NUMABS</i>; Rigaku, 1999)
;
_exptl_crystal_colour yellow
_exptl_crystal_density_diffrn 1.721
_exptl_crystal_density_method 'not measured'
_exptl_crystal_description block
_exptl_crystal_F_000 976
_exptl_crystal_size_max 0.180
_exptl_crystal_size_mid 0.150
_exptl_crystal_size_min 0.120
_refine_diff_density_max 0.842
_refine_diff_density_min -0.504
_refine_ls_extinction_method none
_refine_ls_goodness_of_fit_ref 0.918
_refine_ls_hydrogen_treatment constr
_refine_ls_matrix_type full
_refine_ls_number_parameters 235
_refine_ls_number_reflns 4283
_refine_ls_number_restraints 0
_refine_ls_restrained_S_all 0.918
_refine_ls_R_factor_all 0.0315
_refine_ls_R_factor_gt 0.0282
_refine_ls_shift/su_max 0.001
_refine_ls_shift/su_mean 0.000
_refine_ls_structure_factor_coef Fsqd
_refine_ls_weighting_details 'w=1/[\s^2^(Fo^2^)+(0.0416P)^2^+2.3772P] where P=(Fo^2^+2Fc^2^)/3'
_refine_ls_weighting_scheme calc
_refine_ls_wR_factor_gt 0.0713
_refine_ls_wR_factor_ref 0.0744
_reflns_number_gt 3913
_reflns_number_total 4283
_reflns_threshold_expression 'I > 2\s(I)'
_cod_data_source_file is5392sup1.cif
_cod_data_source_block 1
_cod_original_cell_volume 1894.07(16)
_cod_database_code 2240536
_cod_database_fobs_code 2240536
_shelx_space_group_comment
;
The symmetry employed for this shelxl refinement is uniquely defined
by the following loop, which should always be used as a source of
symmetry information in preference to the above space-group names.
They are only intended as comments.
;
_shelx_estimated_absorpt_t_min 0.793
_shelx_estimated_absorpt_t_max 0.855
_shelxl_version_number .2013

loop_
_space_group_symop_operation_xyz
'x, y, z'
'-x+1/2, y+1/2, -z+1/2'
'-x, -y, -z'
'x-1/2, -y-1/2, z-1/2'

loop_
_atom_site_type_symbol
_atom_site_label
_atom_site_fract_x
_atom_site_fract_y
_atom_site_fract_z
_atom_site_U_iso_or_equiv
_atom_site_adp_type
_atom_site_calc_flag
_atom_site_occupancy
Pd Pd1 0.42495(2) 0.29307(2) 0.78114(2) 0.02590(7) Uani d 1
Cl Cl1 0.57514(7) 0.16783(4) 0.81289(5) 0.04011(15) Uani d 1
Cl Cl2 0.39715(8) 0.25626(5) 0.62073(5) 0.04049(16) Uani d 1
P P1 0.28188(6) 0.40803(4) 0.75258(4) 0.02469(13) Uani d 1
N N1 0.4378(2) 0.33998(13) 0.92166(15) 0.0296(4) Uani d 1
C C2 0.5290(3) 0.30655(17) 0.9896(2) 0.0359(6) Uani d 1
H H2 0.5960 0.2618 0.9714 0.043 Uiso calc 1
C C3 0.5315(3) 0.33376(19) 1.0863(2) 0.0414(6) Uani d 1
H H3 0.5995 0.3081 1.1320 0.050 Uiso calc 1
C C4 0.4363(3) 0.39706(19) 1.11443(19) 0.0400(6) Uani d 1
H H4 0.4334 0.4139 1.1807 0.048 Uiso calc 1
C C5 0.2453(3) 0.50817(18) 1.06576(19) 0.0396(6) Uani d 1
H H5 0.2397 0.5283 1.1307 0.047 Uiso calc 1
C C6 0.1606(3) 0.54738(18) 0.9943(2) 0.0391(6) Uani d 1
H H6 0.0978 0.5950 1.0101 0.047 Uiso calc 1
C C7 0.1650(3) 0.51819(17) 0.89779(18) 0.0333(5) Uani d 1
H H7 0.1053 0.5460 0.8489 0.040 Uiso calc 1
C C8 0.2560(3) 0.44917(15) 0.87408(17) 0.0271(5) Uani d 1
C C9 0.3462(3) 0.40817(15) 0.94699(17) 0.0280(5) Uani d 1
C C10 0.3411(3) 0.43799(17) 1.04423(18) 0.0346(5) Uani d 1
C C11 0.0989(3) 0.39004(15) 0.70011(17) 0.0279(5) Uani d 1
C C12 0.0674(3) 0.40697(17) 0.60209(19) 0.0335(5) Uani d 1
H H12 0.1406 0.4325 0.5629 0.040 Uiso calc 1
C C13 -0.0709(3) 0.38636(19) 0.5624(2) 0.0402(6) Uani d 1
H H13 -0.0932 0.3987 0.4960 0.048 Uiso calc 1
C C14 -0.1766(3) 0.3481(2) 0.6186(2) 0.0440(7) Uani d 1
H H14 -0.2709 0.3336 0.5905 0.053 Uiso calc 1
C C15 -0.1463(3) 0.3307(2) 0.7151(2) 0.0432(7) Uani d 1
H H15 -0.2198 0.3042 0.7533 0.052 Uiso calc 1
C C16 -0.0090(3) 0.35166(17) 0.75691(19) 0.0341(5) Uani d 1
H H16 0.0114 0.3400 0.8237 0.041 Uiso calc 1
C C17 0.3685(3) 0.49474(15) 0.68551(16) 0.0260(5) Uani d 1
C C18 0.5132(3) 0.48296(17) 0.65615(18) 0.0325(5) Uani d 1
H H18 0.5608 0.4277 0.6651 0.039 Uiso calc 1
C C19 0.5880(3) 0.55202(19) 0.61371(19) 0.0391(6) Uani d 1
H H19 0.6871 0.5441 0.5943 0.047 Uiso calc 1
C C20 0.5192(3) 0.63163(19) 0.59974(19) 0.0405(6) Uani d 1
H H20 0.5711 0.6788 0.5711 0.049 Uiso calc 1
C C21 0.3749(3) 0.64331(18) 0.6273(2) 0.0393(6) Uani d 1
H H21 0.3273 0.6983 0.6163 0.047 Uiso calc 1
C C22 0.2985(3) 0.57554(17) 0.67083(18) 0.0333(5) Uani d 1
H H22 0.1996 0.5841 0.6904 0.040 Uiso calc 1

loop_
_atom_site_aniso_label
_atom_site_aniso_U_11
_atom_site_aniso_U_22
_atom_site_aniso_U_33
_atom_site_aniso_U_12
_atom_site_aniso_U_13
_atom_site_aniso_U_23
Pd1 0.02371(11) 0.02217(11) 0.03178(12) -0.00047(6) 0.00035(7) 0.00150(6)
Cl1 0.0335(3) 0.0306(3) 0.0562(4) 0.0070(3) 0.0014(3) 0.0060(3)
Cl2 0.0487(4) 0.0367(3) 0.0361(3) 0.0004(3) 0.0012(3) -0.0069(2)
P1 0.0232(3) 0.0233(3) 0.0276(3) -0.0006(2) 0.0002(2) 0.0007(2)
N1 0.0268(10) 0.0295(11) 0.0323(11) -0.0045(8) -0.0015(8) 0.0046(8)
C2 0.0336(14) 0.0307(13) 0.0427(15) -0.0045(10) -0.0076(11) 0.0079(10)
C3 0.0452(16) 0.0406(15) 0.0376(15) -0.0086(13) -0.0108(11) 0.0079(11)
C4 0.0478(17) 0.0442(16) 0.0276(13) -0.0135(13) -0.0061(11) 0.0016(11)
C5 0.0490(17) 0.0379(14) 0.0322(14) -0.0090(12) 0.0081(11) -0.0077(10)
C6 0.0426(16) 0.0317(14) 0.0436(16) -0.0012(11) 0.0109(11) -0.0056(11)
C7 0.0337(13) 0.0300(13) 0.0366(14) -0.0012(10) 0.0057(10) -0.0008(10)
C8 0.0260(12) 0.0269(12) 0.0286(12) -0.0045(9) 0.0020(9) 0.0000(9)
C9 0.0273(12) 0.0252(11) 0.0314(12) -0.0074(9) 0.0006(9) 0.0010(9)
C10 0.0397(15) 0.0321(13) 0.0320(13) -0.0117(11) 0.0001(10) 0.0006(10)
C11 0.0247(12) 0.0237(11) 0.0354(13) 0.0009(9) -0.0006(9) -0.0019(9)
C12 0.0334(13) 0.0317(13) 0.0351(14) -0.0009(10) -0.0032(10) 0.0010(10)
C13 0.0360(15) 0.0385(15) 0.0451(16) 0.0083(11) -0.0136(11) -0.0063(11)
C14 0.0280(14) 0.0427(16) 0.0607(19) 0.0062(12) -0.0074(12) -0.0177(13)
C15 0.0275(14) 0.0441(16) 0.0583(19) -0.0037(12) 0.0083(12) -0.0111(13)
C16 0.0296(13) 0.0351(13) 0.0375(14) -0.0036(10) 0.0023(10) -0.0022(10)
C17 0.0257(12) 0.0273(11) 0.0250(11) -0.0040(9) -0.0015(8) 0.0006(8)
C18 0.0302(13) 0.0298(13) 0.0375(14) 0.0002(10) 0.0030(10) -0.0015(10)
C19 0.0343(14) 0.0434(15) 0.0400(15) -0.0089(12) 0.0096(11) -0.0019(11)
C20 0.0496(17) 0.0358(14) 0.0362(14) -0.0142(12) 0.0028(11) 0.0044(11)
C21 0.0473(16) 0.0287(13) 0.0415(15) -0.0018(11) -0.0053(11) 0.0064(10)
C22 0.0295(13) 0.0328(13) 0.0374(14) 0.0000(10) -0.0013(10) 0.0033(10)

loop_
_atom_type_symbol
_atom_type_description
_atom_type_scat_dispersion_real
_atom_type_scat_dispersion_imag
_atom_type_scat_source
C C 0.0033 0.0016 'International Tables Vol C Tables 4.2.6.8 and 6.1.1.4'
H H 0.0000 0.0000 'International Tables Vol C Tables 4.2.6.8 and 6.1.1.4'
Cl Cl 0.1484 0.1585 'International Tables Vol C Tables 4.2.6.8 and 6.1.1.4'
N N 0.0061 0.0033 'International Tables Vol C Tables 4.2.6.8 and 6.1.1.4'
P P 0.1023 0.0942 'International Tables Vol C Tables 4.2.6.8 and 6.1.1.4'
Pd Pd -0.9988 1.0072 'International Tables Vol C Tables 4.2.6.8 and 6.1.1.4'

loop_
_geom_angle_atom_site_label_1
_geom_angle_atom_site_label_2
_geom_angle_atom_site_label_3
_geom_angle
N1 Pd1 P1 84.75(6)
N1 Pd1 Cl2 173.28(6)
P1 Pd1 Cl2 88.61(2)
N1 Pd1 Cl1 95.14(6)
P1 Pd1 Cl1 178.94(2)
Cl2 Pd1 Cl1 91.51(3)
C11 P1 C17 108.18(11)
C11 P1 C8 106.28(11)
C17 P1 C8 107.01(11)
C11 P1 Pd1 118.41(8)
C17 P1 Pd1 114.27(8)
C8 P1 Pd1 101.60(8)
C2 N1 C9 118.2(2)
C2 N1 Pd1 122.99(19)
C9 N1 Pd1 118.79(16)
N1 C2 C3 123.4(3)
N1 C2 H2 118.3
C3 C2 H2 118.3
C4 C3 C2 119.5(3)
C4 C3 H3 120.2
C2 C3 H3 120.2
C3 C4 C10 119.5(3)
C3 C4 H4 120.3
C10 C4 H4 120.3
C6 C5 C10 120.8(2)
C6 C5 H5 119.6
C10 C5 H5 119.6
C5 C6 C7 120.9(3)
C5 C6 H6 119.5
C7 C6 H6 119.5
C8 C7 C6 120.0(3)
C8 C7 H7 120.0
C6 C7 H7 120.0
C7 C8 C9 120.0(2)
C7 C8 P1 125.31(19)
C9 C8 P1 114.59(18)
N1 C9 C8 119.1(2)
N1 C9 C10 121.2(2)
C8 C9 C10 119.7(2)
C5 C10 C9 118.6(2)
C5 C10 C4 123.4(2)
C9 C10 C4 117.9(3)
C12 C11 C16 119.7(2)
C12 C11 P1 121.08(19)
C16 C11 P1 119.00(19)
C13 C12 C11 119.7(3)
C13 C12 H12 120.2
C11 C12 H12 120.2
C12 C13 C14 120.4(3)
C12 C13 H13 119.8
C14 C13 H13 119.8
C15 C14 C13 120.4(3)
C15 C14 H14 119.8
C13 C14 H14 119.8
C14 C15 C16 120.3(3)
C14 C15 H15 119.8
C16 C15 H15 119.8
C15 C16 C11 119.5(3)
C15 C16 H16 120.2
C11 C16 H16 120.2
C22 C17 C18 119.8(2)
C22 C17 P1 121.15(18)
C18 C17 P1 118.78(19)
C19 C18 C17 119.9(2)
C19 C18 H18 120.0
C17 C18 H18 120.0
C20 C19 C18 120.2(3)
C20 C19 H19 119.9
C18 C19 H19 119.9
C19 C20 C21 120.1(2)
C19 C20 H20 119.9
C21 C20 H20 119.9
C20 C21 C22 120.6(3)
C20 C21 H21 119.7
C22 C21 H21 119.7
C21 C22 C17 119.3(2)
C21 C22 H22 120.4
C17 C22 H22 120.4

loop_
_geom_bond_atom_site_label_1
_geom_bond_atom_site_label_2
_geom_bond_distance
Pd1 N1 2.065(2)
Pd1 P1 2.2026(6)
Pd1 Cl2 2.2885(7)
Pd1 Cl1 2.3716(6)
P1 C11 1.804(2)
P1 C17 1.804(2)
P1 C8 1.811(2)
N1 C2 1.329(3)
N1 C9 1.379(3)
C2 C3 1.396(4)
C2 H2 0.9500
C3 C4 1.356(4)
C3 H3 0.9500
C4 C10 1.418(4)
C4 H4 0.9500
C5 C6 1.365(4)
C5 C10 1.412(4)
C5 H5 0.9500
C6 C7 1.405(4)
C6 H6 0.9500
C7 C8 1.379(3)
C7 H7 0.9500
C8 C9 1.418(3)
C9 C10 1.418(3)
C11 C12 1.397(4)
C11 C16 1.397(3)
C12 C13 1.384(4)
C12 H12 0.9500
C13 C14 1.377(4)
C13 H13 0.9500
C14 C15 1.377(4)
C14 H14 0.9500
C15 C16 1.387(4)
C15 H15 0.9500
C16 H16 0.9500
C17 C22 1.394(3)
C17 C18 1.392(3)
C18 C19 1.388(4)
C18 H18 0.9500
C19 C20 1.372(4)
C19 H19 0.9500
C20 C21 1.381(4)
C20 H20 0.9500
C21 C22 1.388(4)
C21 H21 0.9500
C22 H22 0.9500

loop_
_geom_torsion_atom_site_label_1
_geom_torsion_atom_site_label_2
_geom_torsion_atom_site_label_3
_geom_torsion_atom_site_label_4
_geom_torsion
C9 N1 C2 C3 3.4(4)
Pd1 N1 C2 C3 -175.5(2)
N1 C2 C3 C4 0.5(4)
C2 C3 C4 C10 -3.3(4)
C10 C5 C6 C7 0.9(4)
C5 C6 C7 C8 -0.2(4)
C6 C7 C8 C9 -0.6(4)
C6 C7 C8 P1 -176.4(2)
C11 P1 C8 C7 -50.7(2)
C17 P1 C8 C7 64.7(2)
Pd1 P1 C8 C7 -175.1(2)
C11 P1 C8 C9 133.35(18)
C17 P1 C8 C9 -111.23(18)
Pd1 P1 C8 C9 8.88(18)
C2 N1 C9 C8 175.3(2)
Pd1 N1 C9 C8 -5.7(3)
C2 N1 C9 C10 -4.5(3)
Pd1 N1 C9 C10 174.54(17)
C7 C8 C9 N1 -179.2(2)
P1 C8 C9 N1 -3.0(3)
C7 C8 C9 C10 0.6(3)
P1 C8 C9 C10 176.80(18)
C6 C5 C10 C9 -0.9(4)
C6 C5 C10 C4 177.3(3)
N1 C9 C10 C5 179.9(2)
C8 C9 C10 C5 0.1(3)
N1 C9 C10 C4 1.7(3)
C8 C9 C10 C4 -178.1(2)
C3 C4 C10 C5 -175.9(3)
C3 C4 C10 C9 2.3(4)
C17 P1 C11 C12 28.7(2)
C8 P1 C11 C12 143.3(2)
Pd1 P1 C11 C12 -103.4(2)
C17 P1 C11 C16 -156.7(2)
C8 P1 C11 C16 -42.1(2)
Pd1 P1 C11 C16 71.2(2)
C16 C11 C12 C13 0.6(4)
P1 C11 C12 C13 175.2(2)
C11 C12 C13 C14 -1.0(4)
C12 C13 C14 C15 0.6(4)
C13 C14 C15 C16 0.1(4)
C14 C15 C16 C11 -0.5(4)
C12 C11 C16 C15 0.1(4)
P1 C11 C16 C15 -174.6(2)
C11 P1 C17 C22 52.8(2)
C8 P1 C17 C22 -61.3(2)
Pd1 P1 C17 C22 -172.94(17)
C11 P1 C17 C18 -133.20(19)
C8 P1 C17 C18 112.7(2)
Pd1 P1 C17 C18 1.0(2)
C22 C17 C18 C19 1.0(4)
P1 C17 C18 C19 -173.1(2)
C17 C18 C19 C20 -0.6(4)
C18 C19 C20 C21 -0.4(4)
C19 C20 C21 C22 1.2(4)
C20 C21 C22 C17 -0.8(4)
C18 C17 C22 C21 -0.2(4)
P1 C17 C22 C21 173.7(2)
